data_4078229
loop_
_publ_author_name
'Filthaus, Matthias'
'Schwertmann, Larissa'
'Neuhaus, Patrik'
'Seidel, R\"udiger W.'
'Oppel, Iris M.'
'Bettinger, Holger F.'

_publ_section_title
;
 C--H Bond Amination by Photochemically Generated Transient Borylnitrenes
 at Room Temperature: A Combined Experimental and Theoretical
 Investigation of the Insertion Mechanism and Influence of Substituents
;
_journal_issue 10
_journal_name_full Organometallics
_journal_page_first 3894
_journal_paper_doi 10.1021/om300063y
_journal_volume 31
_journal_year 2012
_chemical_formula_sum 'C16 H18 B N5 O4 S2'
_chemical_formula_weight 419.28
_chemical_name_systematic
; 
 ? 
;
_space_group_IT_number 5
_symmetry_cell_setting monoclinic
_symmetry_space_group_name_Hall 'C 2y'
_symmetry_space_group_name_H-M 'C 1 2 1'
_atom_sites_solution_hydrogens geom
_atom_sites_solution_primary direct
_atom_sites_solution_secondary difmap
_audit_creation_method SHELXL-97
_cell_angle_alpha 90.00
_cell_angle_beta 102.626(18)
_cell_angle_gamma 90.00
_cell_formula_units_Z 2
_cell_length_a 20.875(5)
_cell_length_b 8.8602(17)
_cell_length_c 5.2408(11)
_cell_measurement_reflns_used 1350
_cell_measurement_temperature 153(2)
_cell_measurement_theta_max 36.6
_cell_measurement_theta_min 3.00
_cell_volume 945.9(4)
_computing_cell_refinement 'CrysAlis RED Oxford diffraction'
_computing_data_collection 'CrysAlis CCD Oxford diffraction'
_computing_data_reduction 'CrysAlis RED Oxford diffraction'
_computing_molecular_graphics SHELXL-97
_computing_publication_material SHELXL-97
_computing_structure_refinement 'SHELXL-97 (Sheldrick, 1997)'
_computing_structure_solution 'SHELXS-97 (Sheldrick, 1990)'
_diffrn_ambient_temperature 153(2)
_diffrn_detector_area_resol_mean 8.4171
_diffrn_measured_fraction_theta_full 0.998
_diffrn_measured_fraction_theta_max 0.998
_diffrn_measurement_device_type '560 frames in \w and 15 sec'
_diffrn_measurement_method '\w scans'
_diffrn_radiation_monochromator graphite
_diffrn_radiation_source 'Enhance (Mo) X-ray Source'
_diffrn_radiation_type MoK\a
_diffrn_radiation_wavelength 0.71073
_diffrn_reflns_av_R_equivalents 0.0664
_diffrn_reflns_av_sigmaI/netI 0.0716
_diffrn_reflns_limit_h_max 25
_diffrn_reflns_limit_h_min -23
_diffrn_reflns_limit_k_max 10
_diffrn_reflns_limit_k_min -10
_diffrn_reflns_limit_l_max 6
_diffrn_reflns_limit_l_min -6
_diffrn_reflns_number 4253
_diffrn_reflns_theta_full 25.99
_diffrn_reflns_theta_max 25.99
_diffrn_reflns_theta_min 3.78
_exptl_absorpt_coefficient_mu 0.316
_exptl_absorpt_correction_type none
_exptl_crystal_colour colourless
_exptl_crystal_density_diffrn 1.472
_exptl_crystal_density_method 'not measured'
_exptl_crystal_description prism
_exptl_crystal_F_000 436
_exptl_crystal_size_max 0.426
_exptl_crystal_size_mid 0.150
_exptl_crystal_size_min 0.102
_refine_diff_density_max 0.639
_refine_diff_density_min -0.290
_refine_diff_density_rms 0.068
_refine_ls_abs_structure_details 'Flack H D (1983), Acta Cryst. A39, 876-881'
_refine_ls_abs_structure_Flack 0.1(2)
_refine_ls_extinction_method none
_refine_ls_goodness_of_fit_ref 1.054
_refine_ls_hydrogen_treatment constr
_refine_ls_matrix_type full
_refine_ls_number_parameters 138
_refine_ls_number_reflns 1674
_refine_ls_number_restraints 1
_refine_ls_restrained_S_all 1.054
_refine_ls_R_factor_all 0.0820
_refine_ls_R_factor_gt 0.0641
_refine_ls_shift/su_max 0.001
_refine_ls_shift/su_mean 0.000
_refine_ls_structure_factor_coef Fsqd
_refine_ls_weighting_details 'calc w=1/[\s^2^(Fo^2^)+(0.0956P)^2^+0.0000P] where P=(Fo^2^+2Fc^2^)/3'
_refine_ls_weighting_scheme calc
_refine_ls_wR_factor_gt 0.1573
_refine_ls_wR_factor_ref 0.1649
_reflns_number_gt 1293
_reflns_number_total 1674
_reflns_threshold_expression >2sigma(I)
_cod_data_source_file om300063y_si_001.cif
_cod_data_source_block 6c
_cod_original_cell_volume 945.9(3)
_cod_original_sg_symbol_H-M C2
_cod_database_code 4078229

loop_
_symmetry_equiv_pos_as_xyz
'x, y, z'
'-x, y, -z'
'x+1/2, y+1/2, z'
'-x+1/2, y+1/2, -z'

loop_
_atom_site_label
_atom_site_type_symbol
_atom_site_fract_x
_atom_site_fract_y
_atom_site_fract_z
_atom_site_U_iso_or_equiv
_atom_site_adp_type
_atom_site_occupancy
_atom_site_symmetry_multiplicity
_atom_site_calc_flag
_atom_site_refinement_flags
S1 S 0.59608(7) 0.27953(19) 0.9492(3) 0.0397(4) Uani 1 1 d .
O1 O 0.5970(2) 0.1603(5) 1.1321(8) 0.0488(12) Uani 1 1 d .
O2 O 0.5861(2) 0.4321(5) 1.0217(8) 0.0436(11) Uani 1 1 d .
C1 C 0.8587(3) 0.2833(10) 0.6431(12) 0.0515(15) Uani 1 1 d .
H1A H 0.8859 0.3617 0.7458 0.077 Uiso 1 1 calc R
H1B H 0.8537 0.3048 0.4564 0.077 Uiso 1 1 calc R
H1C H 0.8798 0.1848 0.6837 0.077 Uiso 1 1 calc R
C2 C 0.7921(2) 0.2813(8) 0.7101(10) 0.0392(12) Uani 1 1 d .
C3 C 0.7810(3) 0.1842(6) 0.9055(12) 0.0401(14) Uani 1 1 d .
H3 H 0.8154 0.1203 0.9922 0.048 Uiso 1 1 calc R
C4 C 0.7206(3) 0.1790(6) 0.9765(11) 0.0390(14) Uani 1 1 d .
H4 H 0.7138 0.1141 1.1125 0.047 Uiso 1 1 calc R
C5 C 0.6707(2) 0.2702(8) 0.8446(9) 0.0345(11) Uani 1 1 d .
C6 C 0.6798(3) 0.3642(7) 0.6432(10) 0.0372(13) Uani 1 1 d .
H6 H 0.6451 0.4261 0.5524 0.045 Uiso 1 1 calc R
C7 C 0.7403(3) 0.3658(7) 0.5776(11) 0.0409(14) Uani 1 1 d .
H7 H 0.7463 0.4273 0.4361 0.049 Uiso 1 1 calc R
N1 N 0.5390(2) 0.2417(4) 0.6934(10) 0.0372(13) Uani 1 1 d .
C8 C 0.5288(3) 0.0797(6) 0.6141(13) 0.0428(16) Uani 1 1 d .
H8A H 0.5193 0.0183 0.7594 0.051 Uiso 1 1 calc R
H8B H 0.5682 0.0383 0.5631 0.051 Uiso 1 1 calc R
B1 B 0.5000 0.3363(10) 0.5000 0.033(2) Uani 1 2 d S
N2 N 0.5000 0.4962(9) 0.5000 0.073(3) Uani 1 2 d S
N3 N 0.5098(5) 0.5964(11) 0.625(2) 0.048(3) Uani 0.50 1 d P
N4 N 0.5268(7) 0.7066(12) 0.729(3) 0.071(4) Uani 0.50 1 d P

loop_
_atom_site_aniso_label
_atom_site_aniso_U_11
_atom_site_aniso_U_22
_atom_site_aniso_U_33
_atom_site_aniso_U_23
_atom_site_aniso_U_13
_atom_site_aniso_U_12
S1 0.0437(7) 0.0462(8) 0.0359(7) 0.0025(8) 0.0233(6) 0.0022(8)
O1 0.048(3) 0.064(3) 0.041(2) 0.018(2) 0.026(2) 0.004(2)
O2 0.047(2) 0.045(3) 0.039(2) -0.015(2) 0.012(2) -0.002(2)
C1 0.052(3) 0.045(3) 0.067(4) -0.001(4) 0.033(3) -0.008(4)
C2 0.043(3) 0.036(3) 0.045(3) -0.002(4) 0.023(2) 0.002(4)
C3 0.043(3) 0.030(3) 0.051(3) 0.001(3) 0.019(3) 0.001(2)
C4 0.049(3) 0.033(3) 0.041(3) 0.006(3) 0.024(3) 0.003(3)
C5 0.040(3) 0.034(3) 0.032(2) -0.006(3) 0.015(2) -0.005(3)
C6 0.047(3) 0.040(3) 0.026(3) -0.005(2) 0.011(3) -0.004(3)
C7 0.054(4) 0.039(3) 0.036(3) -0.003(3) 0.024(3) -0.010(3)
N1 0.046(3) 0.026(3) 0.048(3) 0.003(2) 0.030(2) 0.002(2)
C8 0.054(4) 0.027(4) 0.056(4) -0.001(3) 0.029(3) 0.005(3)
B1 0.045(5) 0.026(5) 0.032(5) 0.000 0.017(4) 0.000
N2 0.161(10) 0.011(4) 0.063(6) 0.000 0.056(6) 0.000
N3 0.057(7) 0.014(5) 0.083(7) 0.008(5) 0.038(7) -0.005(5)
N4 0.086(10) 0.018(6) 0.111(11) 0.000(6) 0.023(8) 0.008(5)

loop_
_atom_type_symbol
_atom_type_description
_atom_type_scat_dispersion_real
_atom_type_scat_dispersion_imag
_atom_type_scat_source
C C 0.0033 0.0016 'International Tables Vol C Tables 4.2.6.8 and 6.1.1.4'
H H 0.0000 0.0000 'International Tables Vol C Tables 4.2.6.8 and 6.1.1.4'
B B 0.0013 0.0007 'International Tables Vol C Tables 4.2.6.8 and 6.1.1.4'
N N 0.0061 0.0033 'International Tables Vol C Tables 4.2.6.8 and 6.1.1.4'
O O 0.0106 0.0060 'International Tables Vol C Tables 4.2.6.8 and 6.1.1.4'
S S 0.1246 0.1234 'International Tables Vol C Tables 4.2.6.8 and 6.1.1.4'

loop_
_geom_angle_atom_site_label_1
_geom_angle_atom_site_label_2
_geom_angle_atom_site_label_3
_geom_angle
_geom_angle_site_symmetry_1
_geom_angle_site_symmetry_3
O1 S1 O2 120.2(3) . .
O1 S1 N1 107.6(2) . .
O2 S1 N1 106.9(2) . .
O1 S1 C5 107.0(3) . .
O2 S1 C5 108.5(3) . .
N1 S1 C5 105.8(2) . .
C7 C2 C3 117.9(4) . .
C7 C2 C1 122.8(5) . .
C3 C2 C1 119.3(5) . .
C4 C3 C2 121.6(5) . .
C5 C4 C3 118.4(5) . .
C4 C5 C6 121.2(5) . .
C4 C5 S1 119.6(4) . .
C6 C5 S1 119.1(5) . .
C7 C6 C5 118.7(6) . .
C2 C7 C6 122.1(5) . .
B1 N1 C8 110.0(5) . .
B1 N1 S1 132.0(4) . .
C8 N1 S1 117.5(4) . .
N1 C8 C8 105.2(3) . 2_656
N2 B1 N1 126.0(3) . 2_656
N2 B1 N1 126.0(3) . .
N1 B1 N1 108.0(7) 2_656 .
N3 N2 N3 71.8(12) . 2_656
N3 N2 B1 144.1(6) . .
N3 N2 B1 144.1(6) 2_656 .
N2 N3 N4 168.6(12) . .
N2 N3 N3 54.1(6) . 2_656
N4 N3 N3 118.9(9) . 2_656

loop_
_geom_bond_atom_site_label_1
_geom_bond_atom_site_label_2
_geom_bond_distance
_geom_bond_site_symmetry_2
S1 O1 1.423(4) .
S1 O2 1.432(4) .
S1 N1 1.622(5) .
S1 C5 1.762(5) .
C1 C2 1.505(6) .
C2 C7 1.373(8) .
C2 C3 1.395(7) .
C3 C4 1.392(7) .
C4 C5 1.379(8) .
C5 C6 1.390(8) .
C6 C7 1.379(7) .
N1 B1 1.425(7) .
N1 C8 1.497(7) .
C8 C8 1.499(13) 2_656
B1 N2 1.417(12) .
B1 N1 1.425(7) 2_656
N2 N3 1.095(12) .
N2 N3 1.095(12) 2_656
N3 N4 1.135(15) .
N3 N3 1.28(2) 2_656

loop_
_geom_torsion_atom_site_label_1
_geom_torsion_atom_site_label_2
_geom_torsion_atom_site_label_3
_geom_torsion_atom_site_label_4
_geom_torsion
_geom_torsion_site_symmetry_1
_geom_torsion_site_symmetry_4
C7 C2 C3 C4 -3.8(9) . .
C1 C2 C3 C4 179.4(6) . .
C2 C3 C4 C5 1.4(9) . .
C3 C4 C5 C6 0.8(9) . .
C3 C4 C5 S1 -174.1(5) . .
O1 S1 C5 C4 -11.9(6) . .
O2 S1 C5 C4 119.2(5) . .
N1 S1 C5 C4 -126.4(5) . .
O1 S1 C5 C6 173.1(5) . .
O2 S1 C5 C6 -55.8(5) . .
N1 S1 C5 C6 58.6(5) . .
C4 C5 C6 C7 -0.5(9) . .
S1 C5 C6 C7 174.5(4) . .
C3 C2 C7 C6 4.2(9) . .
C1 C2 C7 C6 -179.2(6) . .
C5 C6 C7 C2 -2.1(9) . .
O1 S1 N1 B1 153.5(4) . .
O2 S1 N1 B1 23.1(4) . .
C5 S1 N1 B1 -92.4(4) . .
O1 S1 N1 C8 -35.9(4) . .
O2 S1 N1 C8 -166.3(4) . .
C5 S1 N1 C8 78.2(4) . .
B1 N1 C8 C8 -10.8(7) . 2_656
S1 N1 C8 C8 176.7(4) . 2_656
C8 N1 B1 N2 -175.8(3) . .
S1 N1 B1 N2 -4.7(5) . .
C8 N1 B1 N1 4.2(3) . 2_656
S1 N1 B1 N1 175.3(5) . 2_656
N1 B1 N2 N3 154.6(9) 2_656 .
N1 B1 N2 N3 -25.4(9) . .
N1 B1 N2 N3 -25.4(9) 2_656 2_656
N1 B1 N2 N3 154.6(9) . 2_656
N3 N2 N3 N4 -55(6) 2_656 .
B1 N2 N3 N4 125(6) . .
B1 N2 N3 N3 180.000(6) . 2_656
